data_2300682
loop_
_publ_author_name
'Saunders, Lucy K.'
'Yeung, Hamish H.-M.'
'Warren, Mark R.'
'Smith, Peter'
'Gurney, Stuart'
'Dodsworth, Stephen F.'
'Vitorica-Yrezabal, Inigo J.'
'Wilcox, Adrian'
'Hathaway, Paul V.'
'Preece, Geoff'
'Roberts, Paul'
'Barnett, Sarah A.'
'Allan, David R.'

_publ_section_title
;
 An electric field cell for performing <i>in situ</i> single-crystal
 synchrotron X-ray diffraction
;
_journal_issue 5
_journal_name_full 'Journal of Applied Crystallography'
_journal_page_first 1349
_journal_page_last 1359
_journal_paper_doi 10.1107/S1600576721007469
_journal_volume 54
_journal_year 2021
_chemical_formula_moiety 'C4 H O4, C10 H9 N2'
_chemical_formula_sum 'C14 H10 N2 O4'
_chemical_formula_weight 270.24
_space_group_crystal_system monoclinic
_space_group_IT_number 14
_space_group_name_Hall '-P 2yn'
_space_group_name_H-M_alt 'P 1 21/n 1'
_atom_sites_solution_hydrogens difmap
_atom_sites_solution_primary dual
_audit_creation_date 2020-08-10
_audit_creation_method
;
Olex2 1.3-alpha
(compiled 2020.05.22 svn.r1d9e7f8d for OlexSys, GUI svn.r6115)
;
_cell_angle_alpha 90
_cell_angle_beta 92.277(6)
_cell_angle_gamma 90
_cell_formula_units_Z 4
_cell_length_a 3.7999(3)
_cell_length_b 11.2238(6)
_cell_length_c 27.4932(14)
_cell_measurement_reflns_used 6936
_cell_measurement_temperature 298(2)
_cell_measurement_theta_max 20.86866047063631
_cell_measurement_theta_min 1.1072280706197888
_cell_volume 1171.64(13)
_computing_cell_refinement 'DIALS 2theta refinement, DIALS 3.0.4-g47491215a-release'
_computing_data_collection 'GDA - generic data acquisition software'
_computing_data_reduction
;
DIALS 3.0.4-g47491215a-release (Winter, G. et al., 2018)
dials.scale (Beilsten-Edmands, J. et al., 2020)
XIA2 0.7.50-gf263449d-dials-3.0 (Winter, G., 2010)
;
_computing_molecular_graphics 'Olex2 1.3-alpha (Dolomanov et al., 2009)'
_computing_publication_material 'Olex2 1.3-alpha (Dolomanov et al., 2009)'
_computing_structure_refinement 'XL  (Sheldrick, 2008)'
_diffrn_ambient_temperature 298(2)
_diffrn_detector 'Photon counting pixel array'
_diffrn_detector_type 'Dectris PILATUS 300K'
_diffrn_measured_fraction_theta_full 0.990
_diffrn_measured_fraction_theta_max 0.969
_diffrn_measurement_device '4-circle \k-geometry diffractometer'
_diffrn_measurement_device_type 'Newport IS4CCD'
_diffrn_measurement_method 'shutterless scans'
_diffrn_radiation_monochromator 'Silicon 111'
_diffrn_radiation_wavelength 0.534
_diffrn_reflns_av_R_equivalents 0.0910
_diffrn_reflns_av_unetI/netI 0.0914
_diffrn_reflns_Laue_measured_fraction_full 0.990
_diffrn_reflns_Laue_measured_fraction_max 0.969
_diffrn_reflns_limit_h_max 5
_diffrn_reflns_limit_h_min -4
_diffrn_reflns_limit_k_max 14
_diffrn_reflns_limit_k_min -14
_diffrn_reflns_limit_l_max 36
_diffrn_reflns_limit_l_min -36
_diffrn_reflns_number 15085
_diffrn_reflns_point_group_measured_fraction_full 0.990
_diffrn_reflns_point_group_measured_fraction_max 0.969
_diffrn_reflns_theta_full 18.687
_diffrn_reflns_theta_max 20.910
_diffrn_reflns_theta_min 1.114
_diffrn_source Synchrotron
_diffrn_source_details 'Nowell et al. (2012)'
_diffrn_source_type 'Diamond Light Source Beamline I19-2'
_exptl_absorpt_coefficient_mu 0.065
_exptl_absorpt_correction_T_max 1.0
_exptl_absorpt_correction_T_min 0.9997058743217492
_exptl_absorpt_correction_type empirical
_exptl_absorpt_process_details
;
DIALS 3.0.4-g47491215a-release
Scaling & analysis of unmerged intensities, 
absorption correction using spherical harmonics
;
_exptl_crystal_colour yellow
_exptl_crystal_density_diffrn 1.532
_exptl_crystal_density_meas ?
_exptl_crystal_description block
_exptl_crystal_F_000 560
_exptl_crystal_size_max 1.0
_exptl_crystal_size_mid 2.0
_exptl_crystal_size_min 0.300
_refine_diff_density_max 0.306
_refine_diff_density_min -0.223
_refine_diff_density_rms 0.060
_refine_ls_extinction_coef 0.027(3)
_refine_ls_extinction_expression Fc^*^=kFc[1+0.001xFc^2^\l^3^/sin(2\q)]^-1/4^
_refine_ls_extinction_method 'SHELXL-2014/7 (Sheldrick 2014'
_refine_ls_goodness_of_fit_ref 0.822
_refine_ls_hydrogen_treatment refall
_refine_ls_matrix_type full
_refine_ls_number_parameters 222
_refine_ls_number_reflns 2820
_refine_ls_number_restraints 0
_refine_ls_restrained_S_all 0.822
_refine_ls_R_factor_all 0.0758
_refine_ls_R_factor_gt 0.0493
_refine_ls_shift/su_max 0.001
_refine_ls_shift/su_mean 0.000
_refine_ls_structure_factor_coef Fsqd
_refine_ls_weighting_details 'w=1/[\s^2^(Fo^2^)+(0.0460P)^2^] where P=(Fo^2^+2Fc^2^)/3'
_refine_ls_weighting_scheme calc
_refine_ls_wR_factor_gt 0.1025
_refine_ls_wR_factor_ref 0.1124
_reflns_Friedel_coverage 0.000
_reflns_number_gt 1567
_reflns_number_total 2820
_reflns_threshold_expression 'I > 2\s(I)'
_cod_data_source_file oc5009sup1.cif
_cod_data_source_block SQABPY_after_voltage
_cod_depositor_comments
;
The following automatic conversions were performed:

data item '_exptl_crystal_density_meas' value 'not measured' was
changed to '?' -- the value is perceived as not measured.

Automatic conversion script
Id: cif_fix_values 7556 2019-12-06 15:28:31Z antanas 

 Adding full bibliography for 2300680--2300682.cif.
;
_cod_database_code 2300682
_cod_database_fobs_code 2300682
_shelx_shelxl_version_number 2014/7
_shelx_space_group_comment
;
The symmetry employed for this shelxl refinement is uniquely defined
by the following loop, which should always be used as a source of
symmetry information in preference to the above space-group names.
They are only intended as comments.
;
_olex2_refinement_description
;
;
_olex2_submission_special_instructions 'No special instructions were received'

loop_
_space_group_symop_operation_xyz
'x, y, z'
'-x+1/2, y+1/2, -z+1/2'
'-x, -y, -z'
'x-1/2, -y-1/2, z-1/2'

loop_
_atom_site_label
_atom_site_type_symbol
_atom_site_fract_x
_atom_site_fract_y
_atom_site_fract_z
_atom_site_U_iso_or_equiv
_atom_site_adp_type
_atom_site_occupancy
_atom_site_site_symmetry_order
_atom_site_calc_flag
_atom_site_refinement_flags_posn
_atom_site_refinement_flags_adp
_atom_site_refinement_flags_occupancy
_atom_site_disorder_assembly
_atom_site_disorder_group
O2 O 0.0624(4) 0.87512(10) 0.55272(4) 0.0465(4) Uani 1 1 d . . . . .
O4 O -0.3946(4) 0.60525(11) 0.65783(5) 0.0531(4) Uani 1 1 d . . . . .
O1 O -0.2812(4) 0.89168(11) 0.65805(5) 0.0518(4) Uani 1 1 d . . . . .
O3 O -0.0273(4) 0.58914(12) 0.55291(5) 0.0602(5) Uani 1 1 d . . . . .
N2 N 0.3431(5) 0.79533(13) 0.47410(5) 0.0393(4) Uani 1 1 d . . . . .
N1 N 0.9658(5) 0.67454(15) 0.24158(5) 0.0445(4) Uani 1 1 d . . . . .
C7 C 0.6118(5) 0.74929(15) 0.38445(6) 0.0330(5) Uani 1 1 d . . . . .
C10 C 0.7422(5) 0.72399(15) 0.33509(6) 0.0340(5) Uani 1 1 d . . . . .
C14 C 0.8949(6) 0.61561(16) 0.32434(6) 0.0381(5) Uani 1 1 d . . . . .
C2 C -0.0586(5) 0.79963(15) 0.58222(6) 0.0361(5) Uani 1 1 d . . . . .
C8 C 0.5202(6) 0.65650(16) 0.41555(6) 0.0381(5) Uani 1 1 d . . . . .
C4 C -0.2663(5) 0.67656(16) 0.62970(6) 0.0380(5) Uani 1 1 d . . . . .
C1 C -0.2137(6) 0.80340(15) 0.62825(6) 0.0366(5) Uani 1 1 d . . . . .
C6 C 0.5720(6) 0.86595(16) 0.40086(6) 0.0395(5) Uani 1 1 d . . . . .
C3 C -0.0986(6) 0.66906(16) 0.58116(6) 0.0398(5) Uani 1 1 d . . . . .
C13 C 1.0053(6) 0.59563(17) 0.27771(7) 0.0412(5) Uani 1 1 d . . . . .
C11 C 0.7066(6) 0.80765(17) 0.29778(7) 0.0439(5) Uani 1 1 d . . . . .
C5 C 0.4337(6) 0.88630(16) 0.44549(7) 0.0426(5) Uani 1 1 d . . . . .
C9 C 0.3849(6) 0.68192(17) 0.46027(7) 0.0403(5) Uani 1 1 d . . . . .
C12 C 0.8183(7) 0.77940(19) 0.25208(7) 0.0489(6) Uani 1 1 d . . . . .
H13 H 1.114(5) 0.5225(16) 0.2696(6) 0.040(5) Uiso 1 1 d . . . . .
H14 H 0.939(5) 0.5535(14) 0.3500(6) 0.043(5) Uiso 1 1 d . . . . .
H8 H 0.547(5) 0.5732(16) 0.4073(6) 0.049(6) Uiso 1 1 d . . . . .
H9 H 0.303(5) 0.6210(14) 0.4830(6) 0.043(5) Uiso 1 1 d . . . . .
H5 H 0.398(5) 0.9659(16) 0.4590(6) 0.054(6) Uiso 1 1 d . . . . .
H12 H 0.783(5) 0.8342(16) 0.2249(6) 0.052(6) Uiso 1 1 d . . . . .
H11 H 0.603(5) 0.8854(16) 0.3030(6) 0.048(6) Uiso 1 1 d . . . . .
H6 H 0.630(5) 0.9374(15) 0.3795(6) 0.046(5) Uiso 1 1 d . . . . .
H2 H 0.220(6) 0.817(2) 0.5078(8) 0.084(8) Uiso 1 1 d . . . . .
H1 H -0.391(8) 0.856(2) 0.6879(10) 0.115(10) Uiso 1 1 d . . . . .

loop_
_atom_site_aniso_label
_atom_site_aniso_U_11
_atom_site_aniso_U_22
_atom_site_aniso_U_33
_atom_site_aniso_U_23
_atom_site_aniso_U_13
_atom_site_aniso_U_12
O2 0.0681(12) 0.0359(7) 0.0371(7) 0.0027(5) 0.0210(6) -0.0002(7)
O4 0.0729(13) 0.0379(8) 0.0501(8) 0.0084(6) 0.0243(7) -0.0006(7)
O1 0.0847(13) 0.0346(7) 0.0378(7) -0.0002(6) 0.0227(7) 0.0023(7)
O3 0.0891(14) 0.0407(8) 0.0529(9) -0.0086(6) 0.0273(8) -0.0025(8)
N2 0.0429(12) 0.0426(9) 0.0329(8) -0.0015(7) 0.0074(7) 0.0016(8)
N1 0.0512(13) 0.0489(10) 0.0340(8) -0.0020(7) 0.0102(8) -0.0027(8)
C7 0.0350(13) 0.0350(9) 0.0292(9) 0.0006(7) 0.0031(8) 0.0008(8)
C10 0.0368(13) 0.0351(10) 0.0306(9) -0.0004(7) 0.0062(8) -0.0034(8)
C14 0.0451(14) 0.0363(10) 0.0332(9) -0.0007(8) 0.0072(9) -0.0015(9)
C2 0.0414(14) 0.0336(9) 0.0338(9) 0.0018(7) 0.0077(8) 0.0027(8)
C8 0.0498(15) 0.0320(10) 0.0332(9) 0.0009(7) 0.0088(9) -0.0010(9)
C4 0.0435(14) 0.0345(9) 0.0364(10) 0.0033(8) 0.0084(9) 0.0018(9)
C1 0.0469(14) 0.0322(9) 0.0310(9) 0.0026(7) 0.0072(8) 0.0047(8)
C6 0.0507(15) 0.0333(10) 0.0348(10) 0.0021(8) 0.0064(9) 0.0012(9)
C3 0.0459(15) 0.0364(10) 0.0377(10) -0.0011(8) 0.0092(9) 0.0018(9)
C13 0.0459(15) 0.0380(11) 0.0406(11) -0.0060(8) 0.0123(9) -0.0010(9)
C11 0.0573(17) 0.0394(11) 0.0360(10) 0.0049(8) 0.0114(10) 0.0071(10)
C5 0.0550(16) 0.0362(10) 0.0371(10) -0.0030(8) 0.0074(9) 0.0028(9)
C9 0.0472(15) 0.0383(10) 0.0360(10) 0.0036(8) 0.0099(9) -0.0027(9)
C12 0.0605(18) 0.0512(12) 0.0360(11) 0.0071(9) 0.0144(10) 0.0053(11)

loop_
_atom_type_symbol
_atom_type_description
_atom_type_scat_dispersion_real
_atom_type_scat_dispersion_imag
_atom_type_scat_source
C C 0.0012 0.0008 'International Tables Vol C Tables 4.2.6.8 and 6.1.1.4'
H H 0.0000 0.0000 'International Tables Vol C Tables 4.2.6.8 and 6.1.1.4'
N N 0.0027 0.0017 'International Tables Vol C Tables 4.2.6.8 and 6.1.1.4'
O O 0.0054 0.0032 'International Tables Vol C Tables 4.2.6.8 and 6.1.1.4'

loop_
_geom_angle_atom_site_label_1
_geom_angle_atom_site_label_2
_geom_angle_atom_site_label_3
_geom_angle
_geom_angle_site_symmetry_1
_geom_angle_site_symmetry_3
_geom_angle_publ_flag
C1 O1 H1 107.4(15) . . ?
C5 N2 H2 117.6(12) . . ?
C9 N2 C5 121.37(17) . . ?
C9 N2 H2 121.0(12) . . ?
C13 N1 C12 117.27(17) . . ?
C8 C7 C10 120.94(15) . . ?
C6 C7 C10 121.17(16) . . ?
C6 C7 C8 117.88(17) . . ?
C14 C10 C7 121.26(15) . . ?
C14 C10 C11 117.66(17) . . ?
C11 C10 C7 121.06(17) . . ?
C10 C14 H14 121.4(10) . . ?
C13 C14 C10 119.04(17) . . ?
C13 C14 H14 119.5(10) . . ?
O2 C2 C1 136.32(16) . . ?
O2 C2 C3 133.62(16) . . ?
C1 C2 C3 90.06(14) . . ?
C7 C8 H8 123.0(11) . . ?
C9 C8 C7 120.03(17) . . ?
C9 C8 H8 117.0(11) . . ?
O4 C4 C1 136.22(17) . . ?
O4 C4 C3 135.69(17) . . ?
C1 C4 C3 88.08(14) . . ?
O1 C1 C2 132.50(17) . . ?
O1 C1 C4 134.15(17) . . ?
C2 C1 C4 93.35(14) . . ?
C7 C6 H6 121.4(10) . . ?
C5 C6 C7 119.70(17) . . ?
C5 C6 H6 118.8(10) . . ?
O3 C3 C2 135.74(17) . . ?
O3 C3 C4 135.76(17) . . ?
C2 C3 C4 88.50(14) . . ?
N1 C13 C14 123.57(18) . . ?
N1 C13 H13 115.9(10) . . ?
C14 C13 H13 120.5(10) . . ?
C10 C11 H11 121.7(11) . . ?
C12 C11 C10 119.44(19) . . ?
C12 C11 H11 118.8(11) . . ?
N2 C5 C6 120.89(17) . . ?
N2 C5 H5 115.3(11) . . ?
C6 C5 H5 123.8(11) . . ?
N2 C9 C8 120.09(17) . . ?
N2 C9 H9 115.8(10) . . ?
C8 C9 H9 124.0(10) . . ?
N1 C12 C11 123.01(18) . . ?
N1 C12 H12 115.9(11) . . ?
C11 C12 H12 121.0(11) . . ?

loop_
_geom_bond_atom_site_label_1
_geom_bond_atom_site_label_2
_geom_bond_distance
_geom_bond_site_symmetry_2
_geom_bond_publ_flag
O2 C2 1.272(2) . ?
O4 C4 1.227(2) . ?
O1 C1 1.317(2) . ?
O1 H1 1.02(3) . ?
O3 C3 1.224(2) . ?
N2 C5 1.342(2) . ?
N2 C9 1.340(2) . ?
N2 H2 1.08(2) . ?
N1 C13 1.335(2) . ?
N1 C12 1.340(3) . ?
C7 C10 1.490(3) . ?
C7 C8 1.400(2) . ?
C7 C6 1.395(2) . ?
C10 C14 1.385(2) . ?
C10 C11 1.393(2) . ?
C14 C13 1.383(2) . ?
C14 H14 1.002(16) . ?
C2 C1 1.418(3) . ?
C2 C3 1.474(2) . ?
C8 C9 1.381(3) . ?
C8 H8 0.968(18) . ?
C4 C1 1.438(2) . ?
C4 C3 1.504(3) . ?
C6 C5 1.373(3) . ?
C6 H6 1.023(17) . ?
C13 H13 0.948(18) . ?
C11 C12 1.379(3) . ?
C11 H11 0.971(18) . ?
C5 H5 0.980(18) . ?
C9 H9 0.986(17) . ?
C12 H12 0.973(18) . ?

loop_
_geom_torsion_atom_site_label_1
_geom_torsion_atom_site_label_2
_geom_torsion_atom_site_label_3
_geom_torsion_atom_site_label_4
_geom_torsion
_geom_torsion_site_symmetry_1
_geom_torsion_site_symmetry_2
_geom_torsion_site_symmetry_3
_geom_torsion_site_symmetry_4
_geom_torsion_publ_flag
O2 C2 C1 O1 -1.8(4) . . . . ?
O2 C2 C1 C4 178.3(2) . . . . ?
O2 C2 C3 O3 1.4(4) . . . . ?
O2 C2 C3 C4 -178.4(2) . . . . ?
O4 C4 C1 O1 1.5(4) . . . . ?
O4 C4 C1 C2 -178.7(3) . . . . ?
O4 C4 C3 O3 -1.1(5) . . . . ?
O4 C4 C3 C2 178.7(3) . . . . ?
C7 C10 C14 C13 178.72(19) . . . . ?
C7 C10 C11 C12 -177.6(2) . . . . ?
C7 C8 C9 N2 -0.4(3) . . . . ?
C7 C6 C5 N2 1.5(3) . . . . ?
C10 C7 C8 C9 -177.07(19) . . . . ?
C10 C7 C6 C5 176.56(19) . . . . ?
C10 C14 C13 N1 -1.6(3) . . . . ?
C10 C11 C12 N1 -0.8(4) . . . . ?
C14 C10 C11 C12 0.9(3) . . . . ?
C8 C7 C10 C14 -23.3(3) . . . . ?
C8 C7 C10 C11 155.1(2) . . . . ?
C8 C7 C6 C5 -2.5(3) . . . . ?
C1 C2 C3 O3 -179.5(3) . . . . ?
C1 C2 C3 C4 0.67(16) . . . . ?
C1 C4 C3 O3 179.5(3) . . . . ?
C1 C4 C3 C2 -0.66(15) . . . . ?
C6 C7 C10 C14 157.70(19) . . . . ?
C6 C7 C10 C11 -23.9(3) . . . . ?
C6 C7 C8 C9 2.0(3) . . . . ?
C3 C2 C1 O1 179.1(2) . . . . ?
C3 C2 C1 C4 -0.70(16) . . . . ?
C3 C4 C1 O1 -179.1(2) . . . . ?
C3 C4 C1 C2 0.68(16) . . . . ?
C13 N1 C12 C11 -0.4(3) . . . . ?
C11 C10 C14 C13 0.3(3) . . . . ?
C5 N2 C9 C8 -0.7(3) . . . . ?
C9 N2 C5 C6 0.2(3) . . . . ?
C12 N1 C13 C14 1.7(3) . . . . ?
